data_7135856
loop_
_publ_author_name
'Ma, Chang-Lei'
'Li, Chang'
'Sun, Jia-Yue'
'Han, Rui-Rui'
'Liu, Fuchen'
'Zhao, Jiong-Peng'
'Yao, Zhao Quan'

_publ_section_title
;
 Organic Ammonium Flexibility Modulated Phase-Transition Behaviour in 3D
 Perovskite-like Mixed-valence Iron Complexes
;
_journal_name_full 'Chemical Communications'
_journal_paper_doi 10.1039/D6CC02195F
_journal_year 2026
_chemical_formula_moiety 'C9 H7 Fe3 O18, 2(C4 H9 N2)'
_chemical_formula_sum 'C17 H25 Fe3 N4 O18'
_chemical_formula_weight 740.96
_space_group_crystal_system tetragonal
_space_group_IT_number 113
_space_group_name_Hall 'P -4 2ab'
_space_group_name_H-M_alt 'P -4 21 m'
_atom_sites_solution_hydrogens geom
_atom_sites_solution_primary dual
_audit_creation_date 2026-05-26
_audit_creation_method
;
Olex2 1.5-ac6-020
(compiled 2024.02.14 svn.r2f8d729c for Rigaku Oxford Diffraction, GUI svn.r6966)
;
_audit_update_record
;
2026-05-27 deposited with the CCDC.	2026-05-29 downloaded from the CCDC.
;
_cell_angle_alpha 90
_cell_angle_beta 90
_cell_angle_gamma 90
_cell_formula_units_Z 2
_cell_length_a 15.1110(12)
_cell_length_b 15.1110(12)
_cell_length_c 6.0078(7)
_cell_measurement_reflns_used 3394
_cell_measurement_temperature 379.98(10)
_cell_measurement_theta_max 29.1490
_cell_measurement_theta_min 3.6660
_cell_volume 1371.8(2)
_computing_cell_refinement 'CrysAlisPro 1.171.39.7e (Rigaku OD, 2015)'
_computing_data_collection 'CrysAlisPro 1.171.39.7e (Rigaku OD, 2015)'
_computing_data_reduction 'CrysAlisPro 1.171.39.7e (Rigaku OD, 2015)'
_computing_molecular_graphics 'Olex2 1.5-ac6-020 (Dolomanov et al., 2009)'
_computing_publication_material 'Olex2 1.5-ac6-020 (Dolomanov et al., 2009)'
_computing_structure_refinement 'SHELXL 2025/1 (Sheldrick, 2015)'
_computing_structure_solution 'SHELXT  (Sheldrick, 2015)'
_diffrn_ambient_environment air
_diffrn_ambient_temperature 379.98(10)
_diffrn_detector 'CCD plate'
_diffrn_measured_fraction_theta_full 0.994
_diffrn_measured_fraction_theta_max 0.912
_diffrn_measurement_details
;
List of Runs (angles in degrees, time in seconds):

  # Type    Start    End  Width  t~exp~   \w     \q     \k     \f   Frames
#--------------------------------------------------------------------------
  1  \w     -7.00  20.00   0.50    8.31    --    0.00 -77.00 120.00   54
  2  \w    -27.00  73.00   0.50    8.31    --    0.00  57.00  60.00  200
  3  \w    -45.00 -20.00   0.50    8.31    --    0.00 -77.00 120.00   50
;
_diffrn_measurement_device 'four-circle diffractometer'
_diffrn_measurement_device_type 'XtaLAB Pro: Kappa dual offset/far'
_diffrn_measurement_method '\w scans'
_diffrn_orient_matrix_type 'CrysAlisPro convention (1999,Acta A55,543-557)'
_diffrn_orient_matrix_UB_11 0.0016642000
_diffrn_orient_matrix_UB_12 0.0456277000
_diffrn_orient_matrix_UB_13 0.0250701000
_diffrn_orient_matrix_UB_21 -0.0464344000
_diffrn_orient_matrix_UB_22 0.0000034000
_diffrn_orient_matrix_UB_23 0.0203005000
_diffrn_orient_matrix_UB_31 0.0078775000
_diffrn_orient_matrix_UB_32 -0.0101283000
_diffrn_orient_matrix_UB_33 0.1136286000
_diffrn_radiation_monochromator graphite
_diffrn_radiation_probe x-ray
_diffrn_radiation_type 'Mo K\a'
_diffrn_radiation_wavelength 0.71073
_diffrn_reflns_av_R_equivalents 0.0551
_diffrn_reflns_av_unetI/netI 0.0351
_diffrn_reflns_Laue_measured_fraction_full 0.994
_diffrn_reflns_Laue_measured_fraction_max 0.912
_diffrn_reflns_limit_h_max 13
_diffrn_reflns_limit_h_min -18
_diffrn_reflns_limit_k_max 20
_diffrn_reflns_limit_k_min -19
_diffrn_reflns_limit_l_max 8
_diffrn_reflns_limit_l_min -8
_diffrn_reflns_number 7484
_diffrn_reflns_point_group_measured_fraction_full 0.993
_diffrn_reflns_point_group_measured_fraction_max 0.885
_diffrn_reflns_theta_full 25.242
_diffrn_reflns_theta_max 29.548
_diffrn_reflns_theta_min 3.650
_diffrn_source 'fine-focus sealed X-ray tube'
_diffrn_source_type 'Enhance (Mo) X-ray Source'
_exptl_absorpt_coefficient_mu 1.654
_exptl_absorpt_correction_T_max 1.00000
_exptl_absorpt_correction_T_min 0.16361
_exptl_absorpt_correction_type multi-scan
_exptl_absorpt_process_details
;
CrysAlisPro 1.171.39.7e (Rigaku Oxford Diffraction, 2015)
Empirical absorption correction using spherical harmonics,
 implemented in SCALE3 ABSPACK scaling algorithm.
;
_exptl_crystal_colour black
_exptl_crystal_colour_primary black
_exptl_crystal_density_diffrn 1.794
_exptl_crystal_description block
_exptl_crystal_F_000 754
_exptl_crystal_size_max 0.23
_exptl_crystal_size_mid 0.18
_exptl_crystal_size_min 0.17
_refine_diff_density_max 0.504
_refine_diff_density_min -0.400
_refine_diff_density_rms 0.081
_refine_ls_abs_structure_details
;
 Refined as an inversion twin.
;
_refine_ls_abs_structure_Flack 0.26(7)
_refine_ls_extinction_method none
_refine_ls_goodness_of_fit_ref 1.077
_refine_ls_hydrogen_treatment constr
_refine_ls_matrix_type full
_refine_ls_number_parameters 256
_refine_ls_number_reflns 1791
_refine_ls_number_restraints 105
_refine_ls_restrained_S_all 1.060
_refine_ls_R_factor_all 0.0404
_refine_ls_R_factor_gt 0.0383
_refine_ls_shift/su_max 0.001
_refine_ls_shift/su_mean 0.000
_refine_ls_structure_factor_coef Fsqd
_refine_ls_weighting_details 'w=1/[\s^2^(Fo^2^)+(0.0714P)^2^+0.3424P] where P=(Fo^2^+2Fc^2^)/3'
_refine_ls_weighting_scheme calc
_refine_ls_wR_factor_gt 0.1004
_refine_ls_wR_factor_ref 0.1018
_reflns_Friedel_coverage 0.685
_reflns_Friedel_fraction_full 0.993
_reflns_Friedel_fraction_max 0.849
_reflns_number_gt 1708
_reflns_number_total 1791
_reflns_threshold_expression 'I > 2\s(I)'
_cod_data_source_file d6cc02195f2.cif
_cod_data_source_block 2HTP
_cod_original_cell_volume 1371.8(3)
_cod_database_code 7135856
_shelx_shelxl_version_number 2025/1
_shelx_space_group_comment
;
The symmetry employed for this shelxl refinement is uniquely defined
by the following loop, which should always be used as a source of
symmetry information in preference to the above space-group names.
They are only intended as comments.
;
_shelx_estimated_absorpt_t_max 0.766
_shelx_estimated_absorpt_t_min 0.702
_olex2_refinement_description
;
1. Twinned data refinement
 Scales: 0.73585
 0.26415
2. Restrained distances
 N11-C5A = N22-C5A = N2-C5 = N1-C5
 1.38 with sigma of 0.02
 N22-C6A = N1-C6 = N2-C8 = N11-C8A
 1.48 with sigma of 0.02
 C7A-C6A = C8A-C7A = C8-C7 = C7-C6
 1.53 with sigma of 0.02
 O10-C4 = O9-C4
 1.28 with sigma of 0.02
 N1-N2 \\sim N22-N11
 with sigma of 0.04
 N1-C7 \\sim N22-C7A
 with sigma of 0.04
 N2-C7 \\sim N11-C7A
 with sigma of 0.04
 C8-C5 \\sim C8A-C5A
 with sigma of 0.04
 C8-C6 \\sim C8A-C6A
 with sigma of 0.04
 C5-C6 \\sim C5A-C6A
 with sigma of 0.04
3. Restrained angles
 O9-C4-O10
 fixed at 120 with sigma of 0.02
 O4-C2BB-O3
 fixed at 120 with sigma of 0.02
4. Restrained planarity
 N22, C5A, N11, C8A, C6A
 with sigma of 0.1
 N2, C5, N1, C8, C6
 with sigma of 0.1
5. Rigid body (RIGU) restrains
 N1, C5, C6, N2, C7, C8
 with sigma for 1-2 distances of 0.001 and sigma for 1-3 distances of 0.001
 N22, N11, C5A, C8A, C7A, C6A
 with sigma for 1-2 distances of 0.001 and sigma for 1-3 distances of 0.001
 C4, O9, O10
 with sigma for 1-2 distances of 0.001 and sigma for 1-3 distances of 0.001
6. Others
 Fixed Sof: O1(0.5) O3(0.5) C4(0.25) H4(0.25) O5(0.5) C2BB(0.5) H2BB(0.5)
 O8(0.5) O7(0.5) C3(0.5) H3(0.5) O6(0.5) O4(0.5) O9(0.25) O10(0.25) O2(0.5)
 N1(0.25) H1(0.25) N2(0.25) H2(0.25) C8(0.25) H8A(0.25) H8B(0.25) C5(0.25)
 H5(0.25) C6(0.25) H6A(0.25) H6B(0.25) C7(0.25) H7A(0.25) H7B(0.25) C3'(0.5)
 H3'(0.5) C1(0.25) C11(0.25) N11(0.25) H11(0.25) N22(0.25) H22(0.25) C5A(0.25)
 H5A(0.25) C6A(0.25) H6AA(0.25) H6AB(0.25) C7A(0.25) H7AA(0.25) H7AB(0.25)
 C8A(0.25) H8AA(0.25) H8AB(0.25)
7.a Secondary CH2 refined with riding coordinates:
 C8(H8A,H8B), C6(H6A,H6B), C7(H7A,H7B), C6A(H6AA,H6AB), C7A(H7AA,H7AB),
 C8A(H8AA,H8AB)
7.b Aromatic/amide H refined with riding coordinates:
 C4(H4), C2BB(H2BB), C3(H3), N1(H1), N2(H2), C5(H5), C3'(H3'), N11(H11),
 N22(H22), C5A(H5A)
;
_olex2_submission_special_instructions 'No special instructions were received'
_oxdiff_exptl_absorpt_empirical_details
;
Empirical correction (ABSPACK) includes:
- Absorption correction using spherical harmonics
- Frame scaling
- Detector area scaling
;
_oxdiff_exptl_absorpt_empirical_full_max 3.402
_oxdiff_exptl_absorpt_empirical_full_min 0.592

loop_
_space_group_symop_operation_xyz
'x, y, z'
'-x, -y, z'
'y, -x, -z'
'-y, x, -z'
'-x+1/2, y+1/2, -z'
'x+1/2, -y+1/2, -z'
'-y+1/2, -x+1/2, z'
'y+1/2, x+1/2, z'

loop_
_atom_site_label
_atom_site_type_symbol
_atom_site_fract_x
_atom_site_fract_y
_atom_site_fract_z
_atom_site_U_iso_or_equiv
_atom_site_adp_type
_atom_site_occupancy
_atom_site_site_symmetry_order
_atom_site_calc_flag
_atom_site_refinement_flags_posn
_atom_site_refinement_flags_adp
_atom_site_refinement_flags_occupancy
_atom_site_disorder_assembly
_atom_site_disorder_group
Fe2 Fe 0.37175(4) 0.12825(4) 0.57483(11) 0.0208(2) Uani 1 2 d S T P . .
Fe1 Fe 0.500000 0.500000 0.500000 0.0217(3) Uani 1 4 d S T P . .
O1 O 0.5081(5) 0.1116(4) 0.5081(16) 0.0359(14) Uani 0.5 1 d . . P A 1
O3 O 0.3393(6) 0.0893(5) 0.2533(12) 0.0438(18) Uani 0.5 1 d . . P A -1
C4 C 0.4806(18) 0.509(3) 0.002(4) 0.040(6) Uani 0.25 1 d D . P B -1
H4 H 0.531145 0.543699 0.002140 0.048 Uiso 0.25 1 calc R U P B -1
O5 O 0.3734(6) 0.2534(5) 0.4628(11) 0.0402(17) Uani 0.5 1 d . . P A -1
C2BB C 0.3621(7) 0.1171(8) 0.0708(12) 0.035(4) Uani 0.5 1 d . . P A -1
H2BB H 0.405505 0.160727 0.068369 0.042 Uiso 0.5 1 calc R U P A -1
O8 O 0.4188(5) 0.3903(5) 0.4125(15) 0.0423(16) Uani 0.5 1 d . . P A -1
O7 O 0.4172(6) 0.3929(6) 0.604(2) 0.058(3) Uani 0.5 1 d . . P A 2
C3 C 0.4277(9) 0.3153(8) 0.593(3) 0.034(3) Uani 0.5 1 d . . P A 2
H3 H 0.480591 0.296001 0.530071 0.041 Uiso 0.5 1 calc R U P A 2
O6 O 0.3741(6) 0.2558(5) 0.6570(13) 0.0410(15) Uani 0.5 1 d . . P A 2
O4 O 0.3328(6) 0.0924(5) -0.1092(10) 0.0431(19) Uani 0.5 1 d . . P A -1
O9 O 0.4441(11) 0.4864(14) -0.183(2) 0.047(4) Uani 0.25 1 d D . P B -1
O10 O 0.4470(12) 0.4820(14) 0.185(2) 0.048(4) Uani 0.25 1 d D . P B -1
O2 O 0.5045(5) 0.1095(4) 0.6601(13) 0.0325(14) Uani 0.5 1 d . . P A 2
N1 N 0.288(3) 0.345(3) 0.127(5) 0.103(12) Uani 0.25 1 d D . P C -1
H1 H 0.332968 0.353978 0.213213 0.124 Uiso 0.25 1 calc R U P C -1
N2 N 0.209(2) 0.378(3) -0.197(5) 0.076(8) Uani 0.25 1 d D . P C -1
H2 H 0.208039 0.400117 -0.328481 0.092 Uiso 0.25 1 calc R U P C -1
C8 C 0.131(3) 0.334(3) -0.110(8) 0.110(13) Uani 0.25 1 d D . P C -1
H8A H 0.096262 0.313302 -0.236267 0.132 Uiso 0.25 1 calc R U P C -1
H8B H 0.095041 0.378235 -0.034036 0.132 Uiso 0.25 1 calc R U P C -1
C5 C 0.284(3) 0.385(2) -0.076(5) 0.078(8) Uani 0.25 1 d D . P C -1
H5 H 0.331567 0.417244 -0.130162 0.093 Uiso 0.25 1 calc R U P C -1
C6 C 0.217(3) 0.286(2) 0.196(5) 0.071(7) Uani 0.25 1 d D . P C -1
H6A H 0.189727 0.313908 0.324468 0.086 Uiso 0.25 1 calc R U P C -1
H6B H 0.245229 0.232523 0.249580 0.086 Uiso 0.25 1 calc R U P C -1
C7 C 0.144(3) 0.259(3) 0.044(6) 0.084(10) Uani 0.25 1 d D . P C -1
H7A H 0.160552 0.205757 -0.038112 0.101 Uiso 0.25 1 calc R U P C -1
H7B H 0.090603 0.246560 0.127471 0.101 Uiso 0.25 1 calc R U P C -1
C3' C 0.4238(10) 0.3194(9) 0.495(2) 0.034(3) Uani 0.5 1 d . . P A -1
H3' H 0.470117 0.310903 0.594495 0.041 Uiso 0.5 1 calc R U P A -1
C1 C 0.5336(9) 0.0336(9) 0.540(3) 0.024(3) Uani 0.5 2 d S T P A 1
C11 C 0.5333(7) 0.0333(7) 0.631(3) 0.024(3) Uani 0.5 2 d S T P A 2
N11 N 0.240(2) 0.323(3) 0.143(5) 0.065(7) Uani 0.25 1 d D . P D -2
H11 H 0.285332 0.335205 0.225633 0.078 Uiso 0.25 1 calc R U P D -2
N22 N 0.160(3) 0.350(3) -0.186(7) 0.20(3) Uani 0.25 1 d D . P D -2
H22 H 0.151818 0.380255 -0.305119 0.239 Uiso 0.25 1 calc R U P D -2
C5A C 0.228(2) 0.368(3) -0.049(5) 0.070(8) Uani 0.25 1 d D . P D -2
H5A H 0.266613 0.413628 -0.086083 0.084 Uiso 0.25 1 calc R U P D -2
C6A C 0.101(3) 0.277(3) -0.126(7) 0.085(11) Uani 0.25 1 d D . P D -2
H6AA H 0.083567 0.248214 -0.263654 0.102 Uiso 0.25 1 calc R U P D -2
H6AB H 0.048060 0.302759 -0.062641 0.102 Uiso 0.25 1 calc R U P D -2
C7A C 0.131(3) 0.205(3) 0.030(8) 0.093(10) Uani 0.25 1 d D . P D -2
H7AA H 0.169484 0.163502 -0.044890 0.111 Uiso 0.25 1 calc R U P D -2
H7AB H 0.080786 0.173654 0.091848 0.111 Uiso 0.25 1 calc R U P D -2
C8A C 0.181(3) 0.255(3) 0.211(6) 0.066(9) Uani 0.25 1 d D . P D -2
H8AA H 0.137217 0.281790 0.309020 0.079 Uiso 0.25 1 calc R U P D -2
H8AB H 0.213656 0.212453 0.297455 0.079 Uiso 0.25 1 calc R U P D -2

loop_
_atom_site_aniso_label
_atom_site_aniso_U_11
_atom_site_aniso_U_22
_atom_site_aniso_U_33
_atom_site_aniso_U_23
_atom_site_aniso_U_13
_atom_site_aniso_U_12
Fe2 0.0219(3) 0.0219(3) 0.0186(3) 0.0003(2) -0.0003(2) -0.0016(3)
Fe1 0.0205(3) 0.0205(3) 0.0241(5) 0.000 0.000 0.000
O1 0.035(3) 0.017(3) 0.056(4) 0.007(3) 0.012(4) -0.003(2)
O3 0.066(5) 0.036(4) 0.029(3) -0.008(3) -0.006(3) -0.011(3)
C4 0.041(9) 0.050(14) 0.029(3) -0.008(5) 0.004(5) 0.020(8)
O5 0.042(3) 0.027(3) 0.052(5) 0.007(3) -0.016(4) -0.009(3)
C2BB 0.036(6) 0.041(7) 0.029(3) 0.003(4) -0.002(4) -0.012(6)
O8 0.044(4) 0.036(4) 0.047(4) 0.007(3) -0.006(3) -0.011(3)
O7 0.048(5) 0.034(4) 0.091(9) 0.006(5) 0.025(5) -0.002(3)
C3 0.028(5) 0.018(5) 0.057(9) 0.007(6) 0.000(7) 0.001(3)
O6 0.049(4) 0.026(3) 0.048(3) 0.000(3) 0.012(4) -0.006(4)
O4 0.065(5) 0.048(4) 0.016(2) -0.004(3) 0.002(3) -0.014(4)
O9 0.046(8) 0.068(12) 0.027(3) -0.008(6) 0.006(5) 0.005(8)
O10 0.046(8) 0.069(12) 0.028(3) -0.006(6) 0.002(5) 0.007(8)
O2 0.033(3) 0.023(3) 0.041(4) -0.008(3) -0.007(3) -0.001(3)
N1 0.13(2) 0.10(2) 0.077(14) 0.036(15) -0.020(15) -0.009(18)
N2 0.092(15) 0.080(19) 0.057(14) 0.010(13) 0.003(11) 0.015(14)
C8 0.093(15) 0.15(3) 0.09(2) 0.06(2) -0.011(13) 0.002(16)
C5 0.097(15) 0.066(18) 0.069(14) 0.019(12) -0.006(12) 0.014(14)
C6 0.108(19) 0.048(17) 0.058(12) 0.012(12) -0.005(12) 0.027(12)
C7 0.11(2) 0.10(2) 0.047(15) 0.014(15) 0.002(13) 0.008(15)
C3' 0.031(5) 0.031(6) 0.041(6) 0.007(6) -0.016(6) -0.006(4)
C1 0.027(5) 0.027(5) 0.017(7) 0.006(5) 0.006(5) 0.006(5)
C11 0.028(5) 0.028(5) 0.015(5) -0.004(4) -0.004(4) -0.014(5)
N11 0.052(14) 0.082(19) 0.060(15) 0.011(12) 0.007(10) 0.017(11)
N22 0.19(3) 0.23(4) 0.17(3) 0.12(3) -0.12(3) -0.12(3)
C5A 0.059(16) 0.088(18) 0.062(17) 0.015(14) 0.000(10) 0.012(12)
C6A 0.09(2) 0.10(2) 0.06(2) -0.003(16) -0.013(18) -0.004(15)
C7A 0.08(2) 0.11(2) 0.081(19) 0.010(14) -0.012(18) -0.007(14)
C8A 0.053(18) 0.079(19) 0.066(17) 0.012(14) 0.003(11) 0.016(12)

loop_
_atom_type_symbol
_atom_type_description
_atom_type_scat_dispersion_real
_atom_type_scat_dispersion_imag
_atom_type_scat_source
C C 0.0033 0.0016 'International Tables Vol C Tables 4.2.6.8 and 6.1.1.4'
H H 0.0000 0.0000 'International Tables Vol C Tables 4.2.6.8 and 6.1.1.4'
Fe Fe 0.3463 0.8444 'International Tables Vol C Tables 4.2.6.8 and 6.1.1.4'
N N 0.0061 0.0033 'International Tables Vol C Tables 4.2.6.8 and 6.1.1.4'
O O 0.0106 0.0060 'International Tables Vol C Tables 4.2.6.8 and 6.1.1.4'

loop_
_geom_angle_atom_site_label_1
_geom_angle_atom_site_label_2
_geom_angle_atom_site_label_3
_geom_angle
_geom_angle_site_symmetry_1
_geom_angle_site_symmetry_3
_geom_angle_publ_flag
O1 Fe2 O1 74.5(4) 7 . y
O3 Fe2 O1 91.1(4) . . y
O3 Fe2 O1 64.9(3) . 7 y
O3 Fe2 O2 89.3(3) . 7 y
O5 Fe2 O1 92.1(3) . . y
O5 Fe2 O1 148.5(3) . 7 y
O5 Fe2 O3 87.6(3) . . y
O5 Fe2 O2 170.0(3) . 7 y
O6 Fe2 O1 171.5(3) . 7 y
O6 Fe2 O1 98.3(3) 7 7 y
O6 Fe2 O6 88.5(5) 7 . y
O6 Fe2 O2 150.1(3) . 7 y
O6 Fe2 O2 93.1(3) 7 7 y
O6 Fe2 O2 150.1(3) 7 . y
O6 Fe2 O2 93.1(3) . . y
O2 Fe2 O1 25.1(3) 7 7 y
O2 Fe2 O1 78.4(2) . 7 y
O2 Fe2 O2 71.3(4) 7 . y
O8 Fe1 O7 87.0(4) . 3_566 y
O8 Fe1 O7 177.1(4) . 2_665 y
O8 Fe1 O7 84.8(4) . 4_656 y
O7 Fe1 O7 94.89(19) 4_656 . y
O7 Fe1 O7 94.88(19) 2_665 4_656 y
O7 Fe1 O7 146.1(7) 2_665 . y
O7 Fe1 O7 94.88(19) 3_566 . y
O7 Fe1 O7 94.88(19) 2_665 3_566 y
O7 Fe1 O7 146.1(7) 3_566 4_656 y
O10 Fe1 O8 56.6(6) . . y
O10 Fe1 O7 61.2(6) . 3_566 y
O10 Fe1 O7 126.3(7) . 2_665 y
O10 Fe1 O7 87.1(6) . 4_656 y
C1 O1 Fe2 112.5(8) . . ?
C2BB O3 Fe2 132.0(7) . . ?
O9 C4 H4 120.3 . . ?
O10 C4 H4 120.3 . . ?
O10 C4 O9 119(3) . . ?
C3' O5 Fe2 134.1(8) . . ?
O3 C2BB H2BB 117.2 . . ?
O3 C2BB O4 125.7(11) . . ?
O4 C2BB H2BB 117.2 . . ?
C3' O8 Fe1 124.5(8) . . ?
C3 O7 Fe1 130.8(9) . . ?
O7 C3 H3 116.7 . . ?
O7 C3 O6 126.7(13) . . ?
O6 C3 H3 116.7 . . ?
C3 O6 Fe2 128.4(8) . . ?
C4 O10 Fe1 126(2) . . ?
C11 O2 Fe2 115.3(7) . . ?
C5 N1 H1 120.4 . . ?
C5 N1 C6 119(3) . . ?
C6 N1 H1 120.4 . . ?
C8 N2 H2 119.0 . . ?
C5 N2 H2 119.0 . . ?
C5 N2 C8 122(3) . . ?
N2 C8 H8A 108.0 . . ?
N2 C8 H8B 108.0 . . ?
N2 C8 C7 117(3) . . ?
H8A C8 H8B 107.2 . . ?
C7 C8 H8A 108.0 . . ?
C7 C8 H8B 108.0 . . ?
N1 C5 H5 120.3 . . ?
N2 C5 N1 119(3) . . ?
N2 C5 H5 120.3 . . ?
N1 C6 H6A 106.6 . . ?
N1 C6 H6B 106.6 . . ?
N1 C6 C7 123(2) . . ?
H6A C6 H6B 106.6 . . ?
C7 C6 H6A 106.6 . . ?
C7 C6 H6B 106.6 . . ?
C8 C7 C6 106(3) . . ?
C8 C7 H7A 110.6 . . ?
C8 C7 H7B 110.6 . . ?
C6 C7 H7A 110.6 . . ?
C6 C7 H7B 110.6 . . ?
H7A C7 H7B 108.8 . . ?
O5 C3' H3' 116.2 . . ?
O8 C3' O5 127.6(12) . . ?
O8 C3' H3' 116.2 . . ?
O1 C1 O1 123.6(15) . 8_545 ?
O1 C1 C1 116.6(8) 8_545 2_655 ?
O1 C1 C1 116.6(8) . 2_655 ?
O2 C11 C11 114.0(7) 8_545 2_655 ?
O2 C11 C11 114.0(7) . 2_655 ?
C5A N11 H11 119.5 . . ?
C5A N11 C8A 121(3) . . ?
C8A N11 H11 119.5 . . ?
C5A N22 H22 121.0 . . ?
C5A N22 C6A 118(3) . . ?
C6A N22 H22 121.0 . . ?
N11 C5A H5A 119.1 . . ?
N22 C5A N11 122(3) . . ?
N22 C5A H5A 119.1 . . ?
N22 C6A H6AA 107.1 . . ?
N22 C6A H6AB 107.1 . . ?
N22 C6A C7A 121(3) . . ?
H6AA C6A H6AB 106.8 . . ?
C7A C6A H6AA 107.1 . . ?
C7A C6A H6AB 107.1 . . ?
C6A C7A H7AA 111.0 . . ?
C6A C7A H7AB 111.0 . . ?
C6A C7A C8A 104(3) . . ?
H7AA C7A H7AB 109.0 . . ?
C8A C7A H7AA 111.0 . . ?
C8A C7A H7AB 111.0 . . ?
N11 C8A C7A 118(3) . . ?
N11 C8A H8AA 107.8 . . ?
N11 C8A H8AB 107.8 . . ?
C7A C8A H8AA 107.8 . . ?
C7A C8A H8AB 107.8 . . ?
H8AA C8A H8AB 107.2 . . ?

loop_
_geom_bond_atom_site_label_1
_geom_bond_atom_site_label_2
_geom_bond_distance
_geom_bond_site_symmetry_2
_geom_bond_publ_flag
Fe2 O1 2.114(7) . y
Fe2 O1 2.114(7) 7 y
Fe2 O3 2.078(7) . y
Fe2 O5 2.008(7) . y
Fe2 O6 1.990(7) . y
Fe2 O6 1.990(7) 7 y
Fe2 O2 2.090(7) . y
Fe2 O2 2.090(7) 7 y
Fe1 O8 2.128(8) . y
Fe1 O7 2.139(8) 2_665 y
Fe1 O7 2.139(8) . y
Fe1 O7 2.139(8) 3_566 y
Fe1 O7 2.139(8) 4_656 y
Fe1 O10 2.075(14) . y
O1 C1 1.255(11) . ?
O3 C2BB 1.224(12) . ?
C4 H4 0.9300 . ?
C4 O9 1.28(3) . ?
C4 O10 1.28(3) . ?
O5 C3' 1.269(15) . ?
C2BB H2BB 0.9300 . ?
C2BB O4 1.227(11) . ?
O8 C3' 1.183(16) . ?
O7 C3 1.185(16) . ?
C3 H3 0.9300 . ?
C3 O6 1.270(15) . ?
O2 C11 1.242(8) . ?
N1 H1 0.8600 . ?
N1 C5 1.37(2) . ?
N1 C6 1.45(3) . ?
N2 H2 0.8600 . ?
N2 C8 1.46(3) . ?
N2 C5 1.34(3) . ?
C8 H8A 0.9700 . ?
C8 H8B 0.9700 . ?
C8 C7 1.49(3) . ?
C5 H5 0.9300 . ?
C6 H6A 0.9700 . ?
C6 H6B 0.9700 . ?
C6 C7 1.50(3) . ?
C7 H7A 0.9700 . ?
C7 H7B 0.9700 . ?
C3' H3' 0.9300 . ?
C1 C1 1.43(4) 2_655 ?
C11 C11 1.42(3) 2_655 ?
N11 H11 0.8600 . ?
N11 C5A 1.36(3) . ?
N11 C8A 1.42(2) . ?
N22 H22 0.8600 . ?
N22 C5A 1.34(3) . ?
N22 C6A 1.47(3) . ?
C5A H5A 0.9300 . ?
C6A H6AA 0.9700 . ?
C6A H6AB 0.9700 . ?
C6A C7A 1.50(3) . ?
C7A H7AA 0.9700 . ?
C7A H7AB 0.9700 . ?
C7A C8A 1.52(3) . ?
C8A H8AA 0.9700 . ?
C8A H8AB 0.9700 . ?

loop_
_geom_hbond_atom_site_label_D
_geom_hbond_atom_site_label_H
_geom_hbond_atom_site_label_A
_geom_hbond_distance_DH
_geom_hbond_distance_HA
_geom_hbond_distance_DA
_geom_hbond_angle_DHA
_geom_hbond_site_symmetry_A
_geom_hbond_publ_flag
N1 H1 O5 0.86 2.22 2.76(3) 120.7 . yes
N1 H1 O8 0.86 1.85 2.70(4) 170.5 . yes

loop_
_geom_torsion_atom_site_label_1
_geom_torsion_atom_site_label_2
_geom_torsion_atom_site_label_3
_geom_torsion_atom_site_label_4
_geom_torsion
_geom_torsion_site_symmetry_1
_geom_torsion_site_symmetry_2
_geom_torsion_site_symmetry_3
_geom_torsion_site_symmetry_4
_geom_torsion_publ_flag
Fe2 O1 C1 O1 179.1(13) . . . 8_545 ?
Fe2 O1 C1 C1 20.1(10) . . . 2_655 ?
Fe2 O3 C2BB O4 -174.1(8) . . . . ?
Fe2 O5 C3' O8 177.8(11) . . . . ?
Fe2 O2 C11 O2 177.3(14) . . . 8_545 ?
Fe2 O2 C11 C11 -23.5(10) . . . 2_655 ?
Fe1 O8 C3' O5 174.2(12) . . . . ?
Fe1 O7 C3 O6 -179.2(10) . . . . ?
O7 C3 O6 Fe2 162.4(13) . . . . ?
O9 C4 O10 Fe1 174.3(18) . . . . ?
N1 C6 C7 C8 -31(4) . . . . ?
N2 C8 C7 C6 42(5) . . . . ?
C8 N2 C5 N1 5(3) . . . . ?
C5 N1 C6 C7 8(4) . . . . ?
C5 N2 C8 C7 -33(5) . . . . ?
C6 N1 C5 N2 8(3) . . . . ?
N22 C6A C7A C8A 42(5) . . . . ?
C5A N11 C8A C7A 28(6) . . . . ?
C5A N22 C6A C7A -22(6) . . . . ?
C6A N22 C5A N11 -2(4) . . . . ?
C6A C7A C8A N11 -44(5) . . . . ?
C8A N11 C5A N22 -2(4) . . . . ?

loop_
_twin_individual_id
_twin_individual_mass_fraction_refined
1 0.73585
2 0.26415
